data_4134560
loop_
_publ_author_name
'Li, Xiaotong'
'He, Yihui'
'Kepenekian, Mika\"el'
'Guo, Peijun'
'Ke, Weijun'
'Even, Jacky'
'Katan, Claudine'
'Stoumpos, Constantinos C.'
'Schaller, Richard D.'
'Kanatzidis, Mercouri G.'

_publ_section_title
;
 Three-dimensional Lead Iodide Perovskitoid Hybrids with High X-ray
 Photoresponse.
;
_journal_name_full 'Journal of the American Chemical Society'
_journal_paper_doi 10.1021/jacs.0c00101
_journal_year 2020
_chemical_formula_sum 'C6 H10 I6 N2 Sn2'
_chemical_formula_weight 1109
_space_group_IT_number 8
_space_group_name_Hall 'I -2y'
_space_group_name_H-M_alt 'I 1 m 1'
_symmetry_cell_setting monoclinic
_symmetry_space_group_name_Hall 'I -2y'
_symmetry_space_group_name_H-M 'I 1 m 1'
_cell_angle_alpha 90
_cell_angle_beta 92.951(6)
_cell_angle_gamma 90
_cell_formula_units_Z 8
_cell_length_a 16.2885(12)
_cell_length_b 25.4252(16)
_cell_length_c 9.9795(6)
_cell_measurement_reflns_used 11192
_cell_measurement_temperature 293
_cell_measurement_theta_max 29.65
_cell_measurement_theta_min 2.15
_cell_volume 4127.4(5)
_computing_cell_refinement 'STOE X-AREA'
_computing_data_collection 'STOE X-AREA'
_computing_data_reduction 'STOE X-RED'
_computing_structure_refinement JANA2006
_computing_structure_solution JANA2006
_diffrn_ambient_temperature 293
_diffrn_detector 'image plate (34 cm diameter)'
_diffrn_detector_area_resol_mean 6.67
_diffrn_measured_fraction_theta_full 1
_diffrn_measured_fraction_theta_max 1
_diffrn_measurement_device 'four-circle diffractometer'
_diffrn_measurement_device_type 'IPDS Stoe'
_diffrn_measurement_method 'rotation method'
_diffrn_radiation_monochromator graphite
_diffrn_radiation_probe x-ray
_diffrn_radiation_source 'X-ray tube'
_diffrn_radiation_type 'Mo K\a'
_diffrn_radiation_wavelength 0.71073
_diffrn_reflns_av_R_equivalents 0.0384
_diffrn_reflns_av_unetI/netI 0.0415
_diffrn_reflns_limit_h_max 19
_diffrn_reflns_limit_h_min -22
_diffrn_reflns_limit_k_max 34
_diffrn_reflns_limit_k_min -34
_diffrn_reflns_limit_l_max 13
_diffrn_reflns_limit_l_min -13
_diffrn_reflns_number 20060
_diffrn_reflns_theta_full 29.1
_diffrn_reflns_theta_max 29.1
_diffrn_reflns_theta_min 1.6
_diffrn_source 'sealed X-ray tube, 12 x 0.4 mm long-fine focus'
_diffrn_source_current 40
_diffrn_source_power 2.00
_diffrn_source_voltage 50
_exptl_absorpt_coefficient_mu 11.275
_exptl_absorpt_correction_T_max 0.5620
_exptl_absorpt_correction_T_min 0.2399
_exptl_absorpt_correction_type numerical
_exptl_absorpt_process_details X-SHAPE
_exptl_crystal_colour black
_exptl_crystal_density_diffrn 3.5694
_exptl_crystal_description cuboid
_exptl_crystal_F_000 3824
_exptl_crystal_size_max 0.0869
_exptl_crystal_size_mid 0.0512
_exptl_crystal_size_min 0.0249
_refine_diff_density_max 1.30
_refine_diff_density_min -0.97
_refine_ls_abs_structure_details '  3469 of Friedel pairs used in the refinement'
_refine_ls_abs_structure_Flack 0.44(11)
_refine_ls_extinction_method none
_refine_ls_goodness_of_fit_gt 1.48
_refine_ls_goodness_of_fit_ref 1.34
_refine_ls_hydrogen_treatment constr
_refine_ls_number_constraints 96
_refine_ls_number_parameters 214
_refine_ls_number_reflns 7289
_refine_ls_number_restraints 18
_refine_ls_R_factor_all 0.0550
_refine_ls_R_factor_gt 0.0339
_refine_ls_shift/su_max 0.0500
_refine_ls_shift/su_mean 0.0050
_refine_ls_structure_factor_coef F
_refine_ls_weighting_details w=1/(\s^2^(F)+0.0001F^2^)
_refine_ls_weighting_scheme sigma
_refine_ls_wR_factor_gt 0.0306
_refine_ls_wR_factor_ref 0.0321
_reflns_number_gt 5494
_reflns_number_total 7289
_reflns_threshold_expression I>2\s(I)
_cod_data_source_file ja0c00101_si_004.cif
_cod_data_source_block I
_cod_depositor_comments
;
The following automatic conversions were performed:

data item '_diffrn_radiation_probe' value 'X-ray' was changed to
'x-ray' in accordance with the
/home/data/users/saulius/crontab/automatic-downloads/rss-feeds/ACS/lib/dictionaries/cif_core.dic
dictionary named 'cif_core.dic' version 2.4.2 last updated on
2011-04-26.

Automatic conversion script
Id: cif_fix_values 7556 2019-12-06 15:28:31Z antanas 
;
_cod_original_sg_symbol_Hall Im
_cod_original_sg_symbol_H-M Im
_cod_database_code 4134560

loop_
_space_group_symop_id
_space_group_symop_operation_xyz
1 x,y,z
2 x,-y,z
3 x+1/2,y+1/2,z+1/2
4 x+1/2,-y+1/2,z+1/2

loop_
_atom_site_label
_atom_site_type_symbol
_atom_site_fract_x
_atom_site_fract_y
_atom_site_fract_z
_atom_site_adp_type
_atom_site_U_iso_or_equiv
_atom_site_site_symmetry_multiplicity
_atom_site_occupancy
_atom_site_calc_flag
_atom_site_refinement_flags
_atom_site_disorder_assembly
_atom_site_disorder_group
Sn1 Sn 0.95231(19) 0 0.0838(3) Uani 0.0364(9) 2 1 d . . .
Sn2 Sn 0.82769(17) 0 0.6619(3) Uani 0.0340(8) 2 1 d . . .
Sn3 Sn 1.33208(19) 0 0.0673(3) Uani 0.0342(9) 2 1 d . . .
Sn4 Sn 1.32862(13) -0.24991(9) 0.0756(2) Uani 0.0339(5) 4 1 d . . .
Sn5 Sn 0.95253(13) -0.24984(10) 0.1731(2) Uani 0.0399(6) 4 1 d . . .
Sn6 Sn 0.4491(2) 0 -0.3204(3) Uani 0.0352(9) 2 1 d . . .
I16 I 0.77231(17) 0 -0.0310(3) Uani 0.0451(9) 2 1 d . . .
I1 I 1.00725(18) 0 0.7808(3) Uani 0.0466(10) 2 1 d . . .
I2 I 1.26549(15) 0 -0.2331(2) Uani 0.0312(7) 2 1 d . . .
I3 I 0.8876(5) 0 0.3700(5) Uani 0.0891(6) 2 1 d . . .
I4 I 1.27140(13) -0.25819(9) -0.2324(2) Uani 0.0508(7) 4 1 d . . .
I5 I 1.14576(16) 0 0.1463(3) Uani 0.0469(10) 2 1 d . . .
I6 I 0.82856(16) -0.12540(8) 0.6380(3) Uani 0.0567(7) 4 1 d . . .
I7 I 0.45913(17) -0.12633(9) -0.3078(3) Uani 0.0553(7) 4 1 d . . .
I8 I 1.3875(3) -0.23242(3) 0.3782(3) Uani 0.0764(4) 4 1 d . . .
I9 I 0.94989(16) -0.12557(9) 0.0998(3) Uani 0.0617(7) 4 1 d . . .
I10 I 1.32520(15) -0.12520(8) 0.0606(3) Uani 0.0458(6) 4 1 d . . .
I11 I 0.3938(3) 0 -0.6237(5) Uani 0.0640(4) 2 1 d . . .
I12 I 1.01127(11) -0.24179(8) 0.4864(2) Uani 0.0440(6) 4 1 d . . .
I13 I 0.51300(18) 0 -0.0164(3) Uani 0.0464(10) 2 1 d . . .
I14 I 0.63698(17) 0 0.6065(3) Uani 0.0513(11) 2 1 d . . .
I15 I 1.1378(2) -0.2488(3) 0.1184(5) Uani 0.0935(5) 4 1 d . . .
C4 C 1.1738(9) 0.1128(6) 0.3937(16) Uiso 0.075(2) 4 1 d . . .
N4 N 1.5351(7) -0.1155(4) 0.2220(10) Uiso 0.0526(15) 4 1 d . . .
N2 N 1.2305(9) 0.1261(5) 0.4884(12) Uiso 0.075(2) 4 1 d . . .
C10 C 1.5825(7) -0.1035(5) 0.3302(12) Uiso 0.0526(15) 4 1 d . . .
C7 C 1.6810(9) -0.1498(4) -0.0305(10) Uiso 0.0526(15) 4 1 d . . .
C1 C 1.0837(7) 0.1372(6) 0.7720(13) Uiso 0.075(2) 4 1 d . . .
N3 N 1.6700(8) -0.1100(4) -0.1411(10) Uiso 0.0526(15) 4 1 d . . .
N1 N 1.1359(8) 0.1258(6) 0.8968(12) Uiso 0.075(2) 4 1 d . . .
C6 C 1.0790(14) 0.1100(13) 0.5521(18) Uiso 0.075(2) 4 1 d . . .
C12 C 1.6950(11) -0.1106(10) 0.2036(14) Uiso 0.0526(15) 4 1 d . . .
C5 C 1.0969(10) 0.1030(9) 0.425(2) Uiso 0.075(2) 4 1 d . . .
C11 C 1.6634(7) -0.0996(7) 0.3208(16) Uiso 0.0526(15) 4 1 d . . .
C9 C 1.5693(9) -0.1276(7) 0.1078(13) Uiso 0.0526(15) 4 1 d . . .
C3 C 1.2084(11) 0.1304(9) 0.6144(15) Uiso 0.075(2) 4 1 d . . .
C8 C 1.6503(8) -0.1273(8) 0.0966(9) Uiso 0.0526(15) 4 1 d . . .
C2 C 1.1314(11) 0.1253(11) 0.6510(12) Uiso 0.075(2) 4 1 d . . .
H1c4 H 1.188614 0.110231 0.302002 Uiso 0.09 4 1 d . . .
H1n4 H 1.481822 -0.115556 0.226016 Uiso 0.0631 4 1 d . . .
H1n2 H 1.281009 0.131923 0.468256 Uiso 0.09 4 1 d . . .
H1c10 H 1.558397 -0.097533 0.414668 Uiso 0.0631 4 1 d . . .
H1c7 H 1.738242 -0.15838 -0.017281 Uiso 0.0631 4 1 d . . .
H2c7 H 1.65045 -0.180974 -0.054405 Uiso 0.0631 4 1 d . . .
H1c1 H 1.068111 0.173638 0.771015 Uiso 0.09 4 1 d . . .
H2c1 H 1.035207 0.115692 0.770656 Uiso 0.09 4 1 d . . .
H1n3 H 1.695062 -0.120835 -0.210896 Uiso 0.0631 4 1 d . . .
H2n3 H 1.617879 -0.106157 -0.162244 Uiso 0.0631 4 1 d . . .
H3n3 H 1.690695 -0.080069 -0.114159 Uiso 0.0631 4 1 d . . .
H1n1 H 1.108649 0.133385 0.966917 Uiso 0.09 4 1 d . . .
H2n1 H 1.149153 0.092674 0.898557 Uiso 0.09 4 1 d . . .
H3n1 H 1.180383 0.144834 0.897155 Uiso 0.09 4 1 d . . .
H1c6 H 1.023338 0.103299 0.574584 Uiso 0.09 4 1 d . . .
H1c12 H 1.753105 -0.106145 0.1959 Uiso 0.0631 4 1 d . . .
H1c5 H 1.056099 0.091453 0.358297 Uiso 0.09 4 1 d . . .
H1c11 H 1.698265 -0.089247 0.396719 Uiso 0.0631 4 1 d . . .
H1c9 H 1.534399 -0.136743 0.030939 Uiso 0.0631 4 1 d . . .
H1c3 H 1.250433 0.137637 0.682872 Uiso 0.09 4 1 d . . .

loop_
_atom_site_aniso_label
_atom_site_aniso_type_symbol
_atom_site_aniso_U_11
_atom_site_aniso_U_22
_atom_site_aniso_U_33
_atom_site_aniso_U_12
_atom_site_aniso_U_13
_atom_site_aniso_U_23
Sn1 Sn 0.0409(15) 0.0362(15) 0.0316(14) 0 -0.0028(12) 0
Sn2 Sn 0.0301(13) 0.0354(15) 0.0367(15) 0 0.0039(12) 0
Sn3 Sn 0.0310(14) 0.0396(16) 0.0323(15) 0 0.0038(12) 0
Sn4 Sn 0.0385(9) 0.0357(10) 0.0277(9) -0.0006(9) 0.0018(8) 0.0006(9)
Sn5 Sn 0.0357(10) 0.0346(10) 0.0503(12) -0.0007(9) 0.0108(9) -0.0013(11)
Sn6 Sn 0.0396(15) 0.0322(15) 0.0341(16) 0 0.0037(13) 0
I16 I 0.0283(13) 0.0619(19) 0.0451(16) 0 0.0000(12) 0
I1 I 0.0349(14) 0.066(2) 0.0388(16) 0 0.0003(12) 0
I2 I 0.0289(12) 0.0370(14) 0.0272(12) 0 -0.0034(10) 0
I3 I 0.1496(15) 0.0908(8) 0.0292(7) 0 0.0273(8) 0
I4 I 0.0506(12) 0.0627(13) 0.0387(10) -0.0002(11) -0.0032(9) -0.0065(10)
I5 I 0.0266(14) 0.0562(19) 0.0574(18) 0 -0.0020(13) 0
I6 I 0.0631(12) 0.0321(10) 0.0746(12) 0.0024(9) -0.0005(10) 0.0005(9)
I7 I 0.0681(14) 0.0381(11) 0.0592(12) -0.0043(10) -0.0021(10) -0.0080(10)
I8 I 0.1232(9) 0.0703(5) 0.0339(5) 0.0059(19) -0.0124(5) -0.0025(13)
I9 I 0.0659(13) 0.0413(11) 0.0805(13) 0.0022(9) 0.0290(11) -0.0041(10)
I10 I 0.0385(9) 0.0333(10) 0.0651(12) 0.0003(8) -0.0006(9) 0.0053(10)
I11 I 0.0609(9) 0.0974(8) 0.0326(5) 0 -0.0085(5) 0
I12 I 0.0353(10) 0.0419(10) 0.0550(11) -0.0081(9) 0.0052(9) -0.0057(9)
I13 I 0.0340(14) 0.0573(18) 0.0480(16) 0 0.0047(13) 0
I14 I 0.0334(16) 0.073(2) 0.0477(17) 0 0.0013(14) 0
I15 I 0.0428(6) 0.1231(9) 0.1180(11) 0.0159(5) 0.0368(6) 0.0374(7)

loop_
_atom_type_symbol
_atom_type_scat_dispersion_real
_atom_type_scat_dispersion_imag
_atom_type_scat_source
C 0.0034 0.0017 'International Tables Vol C tables 4.2.6.8 and 6.1.1.1'
H 0.0000 0.0000 'International Tables Vol C tables 4.2.6.8 and 6.1.1.1'
I -0.4384 1.8381 'International Tables Vol C tables 4.2.6.8 and 6.1.1.1'
N 0.0066 0.0034 'International Tables Vol C tables 4.2.6.8 and 6.1.1.1'
Sn -0.6340 1.4457 'International Tables Vol C tables 4.2.6.8 and 6.1.1.1'

loop_
_exptl_crystal_face_index_h
_exptl_crystal_face_index_k
_exptl_crystal_face_index_l
_exptl_crystal_face_perp_dist
? ? ? ?

loop_
_geom_angle_atom_site_label_1
_geom_angle_atom_site_label_2
_geom_angle_atom_site_label_3
_geom_angle_site_symmetry_1
_geom_angle_site_symmetry_2
_geom_angle_site_symmetry_3
_geom_angle
_geom_angle_publ_flag
I16 Sn1 I1 . . 1_554 87.48(10) ?
I16 Sn1 I3 . . . 88.87(17) ?
I16 Sn1 I5 . . . 169.59(13) ?
I16 Sn1 I9 . . . 90.27(7) ?
I16 Sn1 I9 . . 2_555 90.27(7) ?
I1 Sn1 I3 1_554 . . 176.34(18) ?
I1 Sn1 I5 1_554 . . 82.11(11) ?
I1 Sn1 I9 1_554 . . 92.99(7) ?
I1 Sn1 I9 1_554 . 2_555 92.99(7) ?
I3 Sn1 I5 . . . 101.54(17) ?
I3 Sn1 I9 . . . 87.02(7) ?
I3 Sn1 I9 . . 2_555 87.02(7) ?
I5 Sn1 I9 . . . 90.27(7) ?
I5 Sn1 I9 . . 2_555 90.27(7) ?
I9 Sn1 I9 . . 2_555 174.01(13) ?
I16 Sn2 I1 1_556 . . 86.61(10) ?
I16 Sn2 I3 1_556 . . 177.95(18) ?
I16 Sn2 I6 1_556 . . 94.19(7) ?
I16 Sn2 I6 1_556 . 2_555 94.19(7) ?
I16 Sn2 I14 1_556 . . 81.06(10) ?
I1 Sn2 I3 . . . 91.34(17) ?
I1 Sn2 I6 . . . 91.20(7) ?
I1 Sn2 I6 . . 2_555 91.20(7) ?
I1 Sn2 I14 . . . 167.67(13) ?
I3 Sn2 I6 . . . 85.84(7) ?
I3 Sn2 I6 . . 2_555 85.84(7) ?
I3 Sn2 I14 . . . 100.99(17) ?
I6 Sn2 I6 . . 2_555 171.40(12) ?
I6 Sn2 I14 . . . 89.71(7) ?
I6 Sn2 I14 2_555 . . 89.71(7) ?
I2 Sn3 I5 . . . 87.10(10) ?
I2 Sn3 I10 . . . 88.28(7) ?
I2 Sn3 I10 . . 2_555 88.28(7) ?
I2 Sn3 I11 . . 1_656 178.11(15) ?
I2 Sn3 I13 . . 1_655 91.67(11) ?
I5 Sn3 I10 . . . 88.40(7) ?
I5 Sn3 I10 . . 2_555 88.40(7) ?
I5 Sn3 I11 . . 1_656 91.01(14) ?
I5 Sn3 I13 . . 1_655 178.77(14) ?
I10 Sn3 I10 . . 2_555 175.42(12) ?
I10 Sn3 I11 . . 1_656 91.67(7) ?
I10 Sn3 I13 . . 1_655 91.56(7) ?
I10 Sn3 I11 2_555 . 1_656 91.67(7) ?
I10 Sn3 I13 2_555 . 1_655 91.56(7) ?
I11 Sn3 I13 1_656 . 1_655 90.22(14) ?
I4 Sn4 I6 . . 4_544 96.81(9) ?
I4 Sn4 I8 . . . 175.63(10) ?
I4 Sn4 I10 . . . 90.99(8) ?
I4 Sn4 I12 . . 4_544 87.51(8) ?
I4 Sn4 I15 . . . 83.66(11) ?
I6 Sn4 I8 4_544 . . 87.53(7) ?
I6 Sn4 I10 4_544 . . 171.46(10) ?
I6 Sn4 I12 4_544 . 4_544 89.91(8) ?
I6 Sn4 I15 4_544 . . 88.44(14) ?
I8 Sn4 I10 . . . 84.71(7) ?
I8 Sn4 I12 . . 4_544 92.01(11) ?
I8 Sn4 I15 . . . 97.00(14) ?
I10 Sn4 I12 . . 4_544 93.90(8) ?
I10 Sn4 I15 . . . 88.98(14) ?
I12 Sn4 I15 4_544 . . 170.76(13) ?
I4 Sn5 I7 4_445 . 4_545 94.36(9) ?
I4 Sn5 I8 4_445 . 4_444 90.81(11) ?
I4 Sn5 I9 4_445 . . 90.15(9) ?
I4 Sn5 I12 4_445 . . 86.63(8) ?
I4 Sn5 I15 4_445 . . 171.57(14) ?
I7 Sn5 I8 4_545 . 4_444 85.50(8) ?
I7 Sn5 I9 4_545 . . 170.32(11) ?
I7 Sn5 I12 4_545 . . 89.83(8) ?
I7 Sn5 I15 4_545 . . 89.36(14) ?
I8 Sn5 I9 4_444 . . 85.88(8) ?
I8 Sn5 I12 4_444 . . 174.49(11) ?
I8 Sn5 I15 4_444 . . 97.02(14) ?
I9 Sn5 I12 . . . 98.99(9) ?
I9 Sn5 I15 . . . 87.33(14) ?
I12 Sn5 I15 . . . 85.82(11) ?
I2 Sn6 I7 1_455 . . 92.06(8) ?
I2 Sn6 I7 1_455 . 2_555 92.06(8) ?
I2 Sn6 I11 1_455 . . 92.14(13) ?
I2 Sn6 I13 1_455 . . 90.28(11) ?
I2 Sn6 I14 1_455 . 1_554 177.25(13) ?
I7 Sn6 I7 . . 2_555 172.86(13) ?
I7 Sn6 I11 . . . 92.84(7) ?
I7 Sn6 I13 . . . 87.07(7) ?
I7 Sn6 I14 . . 1_554 87.80(8) ?
I7 Sn6 I11 2_555 . . 92.84(7) ?
I7 Sn6 I13 2_555 . . 87.07(7) ?
I7 Sn6 I14 2_555 . 1_554 87.80(8) ?
I11 Sn6 I13 . . . 177.58(16) ?
I11 Sn6 I14 . . 1_554 90.62(14) ?
I13 Sn6 I14 . . 1_554 86.97(11) ?
Sn1 I16 Sn2 . . 1_554 92.61(11) ?
Sn1 I16 N3 . . 1_455 123.9(2) ?
Sn1 I16 N3 . . 2_455 123.9(2) ?
Sn2 I16 N3 1_554 . 1_455 81.40(19) ?
Sn2 I16 N3 1_554 . 2_455 81.40(19) ?
N3 I16 N3 1_455 . 2_455 110.3(3) ?
Sn1 I1 Sn2 1_556 . . 93.30(11) ?
Sn1 I1 N1 1_556 . . 83.89(19) ?
Sn1 I1 N1 1_556 . 2_555 83.89(19) ?
Sn2 I1 N1 . . . 125.9(2) ?
Sn2 I1 N1 . . 2_555 125.9(2) ?
N1 I1 N1 . . 2_555 107.6(3) ?
Sn3 I2 Sn6 . . 1_655 88.73(10) ?
Sn3 I2 N1 . . 1_554 81.69(18) ?
Sn3 I2 N1 . . 2_554 81.69(18) ?
Sn6 I2 N1 1_655 . 1_554 126.9(2) ?
Sn6 I2 N1 1_655 . 2_554 126.9(2) ?
N1 I2 N1 1_554 . 2_554 103.3(3) ?
Sn1 I3 Sn2 . . . 178.3(3) ?
Sn4 I4 Sn5 . . 4_544 93.03(8) ?
Sn1 I5 Sn3 . . . 154.34(14) ?
Sn1 I5 N1 . . 1_554 82.7(2) ?
Sn1 I5 N1 . . 2_554 82.7(2) ?
Sn3 I5 N1 . . 1_554 81.7(2) ?
Sn3 I5 N1 . . 2_554 81.7(2) ?
N1 I5 N1 1_554 . 2_554 104.3(3) ?
Sn2 I6 Sn4 . . 4_445 173.17(11) ?
Sn2 I6 N3 . . 1_456 80.54(18) ?
Sn4 I6 N3 4_445 . 1_456 103.79(18) ?
Sn5 I7 Sn6 4_444 . . 172.70(12) ?
Sn5 I7 N2 4_444 . 2_454 86.8(2) ?
Sn5 I7 N3 4_444 . 1_455 99.45(17) ?
Sn6 I7 N2 . . 2_454 86.4(2) ?
Sn6 I7 N3 . . 1_455 87.16(17) ?
N2 I7 N3 2_454 . 1_455 173.0(2) ?
Sn4 I8 Sn5 . . 4_545 163.40(7) ?
Sn4 I8 N4 . . . 83.99(16) ?
Sn4 I8 N2 . . 2_555 101.3(2) ?
Sn5 I8 N4 4_545 . . 106.38(18) ?
Sn5 I8 N2 4_545 . 2_555 91.7(2) ?
N4 I8 N2 . . 2_555 90.6(3) ?
Sn1 I9 Sn5 . . . 169.82(12) ?
Sn1 I9 N1 . . 2_554 87.8(3) ?
Sn5 I9 N1 . . 2_554 96.8(2) ?
Sn3 I10 Sn4 . . . 175.20(11) ?
Sn3 I10 N4 . . . 83.92(18) ?
Sn3 I10 N1 . . 2_554 92.6(3) ?
Sn4 I10 N4 . . . 91.85(18) ?
Sn4 I10 N1 . . 2_554 91.8(3) ?
N4 I10 N1 . . 2_554 175.5(3) ?
Sn3 I11 Sn6 1_454 . . 178.5(2) ?
Sn3 I11 N4 1_454 . 1_454 77.96(17) ?
Sn3 I11 N4 1_454 . 2_454 77.96(17) ?
Sn6 I11 N4 . . 1_454 103.07(18) ?
Sn6 I11 N4 . . 2_454 103.07(18) ?
N4 I11 N4 1_454 . 2_454 92.1(2) ?
Sn4 I12 Sn5 4_445 . . 91.85(7) ?
Sn3 I13 Sn6 1_455 . . 89.32(11) ?
Sn3 I13 N4 1_455 . 1_455 83.77(19) ?
Sn3 I13 N4 1_455 . 2_455 83.77(19) ?
Sn3 I13 N3 1_455 . 1_455 135.18(17) ?
Sn3 I13 N3 1_455 . 2_455 135.18(17) ?
Sn6 I13 N4 . . 1_455 128.33(16) ?
Sn6 I13 N4 . . 2_455 128.33(16) ?
Sn6 I13 N3 . . 1_455 83.47(16) ?
Sn6 I13 N3 . . 2_455 83.47(16) ?
N4 I13 N4 1_455 . 2_455 101.8(2) ?
N4 I13 N3 1_455 . 1_455 67.3(2) ?
N4 I13 N3 1_455 . 2_455 133.7(3) ?
N4 I13 N3 2_455 . 1_455 133.7(3) ?
N4 I13 N3 2_455 . 2_455 67.3(2) ?
N3 I13 N3 1_455 . 2_455 87.9(2) ?
Sn2 I14 Sn6 . . 1_556 156.61(13) ?
Sn2 I14 N3 . . 1_456 77.1(2) ?
Sn2 I14 N3 . . 2_456 77.1(2) ?
Sn6 I14 N3 1_556 . 1_456 87.3(2) ?
Sn6 I14 N3 1_556 . 2_456 87.3(2) ?
N3 I14 N3 1_456 . 2_456 95.3(2) ?
Sn4 I15 Sn5 . . . 177.4(2) ?
Sn4 I15 N1 . . 2_554 84.7(2) ?
Sn5 I15 N1 . . 2_554 97.5(2) ?
N2 C4 C5 . . . 120.6(16) ?
N2 C4 H1c4 . . . 119.69 ?
C5 C4 H1c4 . . . 119.69 ?
I8 N4 I10 . . . 65.14(19) ?
I8 N4 I11 . . 1_656 91.4(2) ?
I8 N4 I13 . . 1_655 138.5(3) ?
I8 N4 C10 . . . 100.5(7) ?
I8 N4 C9 . . . 115.5(9) ?
I8 N4 H1n4 . . . 52.28 ?
I10 N4 I11 . . 1_656 71.8(2) ?
I10 N4 I13 . . 1_655 73.9(2) ?
I10 N4 C10 . . . 148.3(8) ?
I10 N4 C9 . . . 91.7(8) ?
I10 N4 H1n4 . . . 28.58 ?
I11 N4 I13 1_656 . 1_655 68.99(19) ?
I11 N4 C10 1_656 . . 81.0(7) ?
I11 N4 C9 1_656 . . 139.3(9) ?
I11 N4 H1n4 1_656 . . 53.19 ?
I13 N4 C10 1_655 . . 111.3(8) ?
I13 N4 C9 1_655 . . 70.7(9) ?
I13 N4 H1n4 1_655 . . 88.09 ?
C10 N4 C9 . . . 119.8(12) ?
C10 N4 H1n4 . . . 120.12 ?
C9 N4 H1n4 . . . 120.12 ?
I7 N2 I8 2_656 . 2_555 63.5(2) ?
I7 N2 C4 2_656 . . 157.0(10) ?
I7 N2 C3 2_656 . . 79.4(10) ?
I7 N2 H1n2 2_656 . . 43.69 ?
I8 N2 C4 2_555 . . 114.5(10) ?
I8 N2 C3 2_555 . . 114.9(11) ?
I8 N2 H1n2 2_555 . . 34.82 ?
C4 N2 C3 . . . 118.8(15) ?
C4 N2 H1n2 . . . 120.62 ?
C3 N2 H1n2 . . . 120.62 ?
N4 C10 C11 . . . 119.7(12) ?
N4 C10 H1c10 . . . 120.13 ?
C11 C10 H1c10 . . . 120.13 ?
N3 C7 C8 . . . 109.5(10) ?
N3 C7 H1c7 . . . 109.47 ?
N3 C7 H2c7 . . . 109.47 ?
C8 C7 H1c7 . . . 109.47 ?
C8 C7 H2c7 . . . 109.47 ?
H1c7 C7 H2c7 . . . 109.47 ?
N1 C1 C2 . . . 109.5(11) ?
N1 C1 H1c1 . . . 109.47 ?
N1 C1 H2c1 . . . 109.47 ?
C2 C1 H1c1 . . . 109.47 ?
C2 C1 H2c1 . . . 109.47 ?
H1c1 C1 H2c1 . . . 109.47 ?
I16 N3 I6 1_655 . 1_654 86.0(3) ?
I16 N3 I7 1_655 . 1_655 130.8(3) ?
I16 N3 I13 1_655 . 1_655 68.79(19) ?
I16 N3 I14 1_655 . 1_654 70.0(2) ?
I16 N3 C7 1_655 . . 106.1(7) ?
I16 N3 H1n3 1_655 . . 105.98 ?
I16 N3 H2n3 1_655 . . 116.1 ?
I16 N3 H3n3 1_655 . . 6.63 ?
I6 N3 I7 1_654 . 1_655 113.3(3) ?
I6 N3 I13 1_654 . 1_655 140.5(3) ?
I6 N3 I14 1_654 . 1_654 75.4(2) ?
I6 N3 C7 1_654 . . 108.9(8) ?
I6 N3 H1n3 1_654 . . 21.42 ?
I6 N3 H2n3 1_654 . . 126.98 ?
I6 N3 H3n3 1_654 . . 90.32 ?
I7 N3 I13 1_655 . 1_655 68.5(2) ?
I7 N3 I14 1_655 . 1_654 72.0(2) ?
I7 N3 C7 1_655 . . 108.8(8) ?
I7 N3 H1n3 1_655 . . 93.8 ?
I7 N3 H2n3 1_655 . . 17.73 ?
I7 N3 H3n3 1_655 . . 124.29 ?
I13 N3 I14 1_655 . 1_654 67.76(19) ?
I13 N3 C7 1_655 . . 107.1(7) ?
I13 N3 H1n3 1_655 . . 142.9 ?
I13 N3 H2n3 1_655 . . 50.9 ?
I13 N3 H3n3 1_655 . . 62.53 ?
I14 N3 C7 1_654 . . 174.3(7) ?
I14 N3 H1n3 1_654 . . 75.91 ?
I14 N3 H2n3 1_654 . . 69.57 ?
I14 N3 H3n3 1_654 . . 66.26 ?
C7 N3 H1n3 . . . 109.47 ?
C7 N3 H2n3 . . . 109.47 ?
C7 N3 H3n3 . . . 109.47 ?
H1n3 N3 H2n3 . . . 109.47 ?
H1n3 N3 H3n3 . . . 109.47 ?
H2n3 N3 H3n3 . . . 109.47 ?
I1 N1 I2 . . 1_556 63.2(2) ?
I1 N1 I5 . . 1_556 63.0(2) ?
I1 N1 I9 . . 2_556 74.0(3) ?
I1 N1 I10 . . 2_556 125.9(4) ?
I1 N1 I15 . . 2_556 144.7(4) ?
I1 N1 C1 . . . 69.2(8) ?
I1 N1 H1n1 . . . 97.38 ?
I1 N1 H2n1 . . . 49.5 ?
I1 N1 H3n1 . . . 151.24 ?
I2 N1 I5 1_556 . 1_556 64.6(2) ?
I2 N1 I9 1_556 . 2_556 128.2(4) ?
I2 N1 I10 1_556 . 2_556 71.3(3) ?
I2 N1 I15 1_556 . 2_556 146.6(4) ?
I2 N1 C1 1_556 . . 99.7(8) ?
I2 N1 H1n1 1_556 . . 136.28 ?
I2 N1 H2n1 1_556 . . 27.8 ?
I2 N1 H3n1 1_556 . . 89.61 ?
I5 N1 I9 1_556 . 2_556 70.9(2) ?
I5 N1 I10 1_556 . 2_556 72.3(3) ?
I5 N1 I15 1_556 . 2_556 106.9(3) ?
I5 N1 C1 1_556 . . 131.7(9) ?
I5 N1 H1n1 1_556 . . 71.66 ?
I5 N1 H2n1 1_556 . . 38.78 ?
I5 N1 H3n1 1_556 . . 115.41 ?
I9 N1 I10 2_556 . 2_556 118.6(3) ?
I9 N1 I15 2_556 . 2_556 70.7(2) ?
I9 N1 C1 2_556 . . 90.5(7) ?
I9 N1 H1n1 2_556 . . 25.87 ?
I9 N1 H2n1 2_556 . . 101.18 ?
I9 N1 H3n1 2_556 . . 134.2 ?
I10 N1 I15 2_556 . 2_556 75.3(3) ?
I10 N1 C1 2_556 . . 149.2(9) ?
I10 N1 H1n1 2_556 . . 95.85 ?
I10 N1 H2n1 2_556 . . 76.67 ?
I10 N1 H3n1 2_556 . . 43.12 ?
I15 N1 C1 2_556 . . 108.0(9) ?
I15 N1 H1n1 2_556 . . 49 ?
I15 N1 H2n1 2_556 . . 141.69 ?
I15 N1 H3n1 2_556 . . 64.04 ?
C1 N1 H1n1 . . . 109.47 ?
C1 N1 H2n1 . . . 109.47 ?
C1 N1 H3n1 . . . 109.47 ?
H1n1 N1 H2n1 . . . 109.47 ?
H1n1 N1 H3n1 . . . 109.47 ?
H2n1 N1 H3n1 . . . 109.47 ?
C5 C6 C2 . . . 126(2) ?
C5 C6 H1c6 . . . 117.12 ?
C2 C6 H1c6 . . . 117.12 ?
C11 C12 C8 . . . 123.5(16) ?
C11 C12 H1c12 . . . 118.25 ?
C8 C12 H1c12 . . . 118.25 ?
C4 C5 C6 . . . 117.0(18) ?
C4 C5 H1c5 . . . 121.52 ?
C6 C5 H1c5 . . . 121.52 ?
C10 C11 C12 . . . 118.4(14) ?
C10 C11 H1c11 . . . 120.79 ?
C12 C11 H1c11 . . . 120.78 ?
N4 C9 C8 . . . 122.2(12) ?
N4 C9 H1c9 . . . 118.92 ?
C8 C9 H1c9 . . . 118.91 ?
N2 C3 C2 . . . 123.8(15) ?
N2 C3 H1c3 . . . 118.1 ?
C2 C3 H1c3 . . . 118.1 ?
C7 C8 C12 . . . 127.5(14) ?
C7 C8 C9 . . . 116.4(12) ?
C12 C8 C9 . . . 116.0(13) ?
C1 C2 C6 . . . 108.5(16) ?
C1 C2 C3 . . . 137.4(16) ?
C6 C2 C3 . . . 113.7(15) ?

loop_
_geom_bond_atom_site_label_1
_geom_bond_atom_site_label_2
_geom_bond_site_symmetry_1
_geom_bond_site_symmetry_2
_geom_bond_distance
_geom_bond_publ_flag
Sn1 I16 . . 3.092(4) ?
Sn1 I1 . 1_554 3.197(4) ?
Sn1 I3 . . 3.095(6) ?
Sn1 I5 . . 3.181(4) ?
Sn1 I9 . . 3.197(2) ?
Sn1 I9 . 2_555 3.197(2) ?
Sn2 I16 . 1_556 3.239(4) ?
Sn2 I1 . . 3.099(4) ?
Sn2 I3 . . 3.119(6) ?
Sn2 I6 . . 3.197(2) ?
Sn2 I6 . 2_555 3.197(2) ?
Sn2 I14 . . 3.127(4) ?
Sn3 I2 . . 3.135(4) ?
Sn3 I5 . . 3.174(4) ?
Sn3 I10 . . 3.186(2) ?
Sn3 I10 . 2_555 3.186(2) ?
Sn3 I11 . 1_656 3.194(5) ?
Sn3 I13 . 1_655 3.104(4) ?
Sn4 I4 . . 3.172(3) ?
Sn4 I6 . 4_544 3.231(3) ?
Sn4 I8 . . 3.153(4) ?
Sn4 I10 . . 3.175(3) ?
Sn4 I12 . 4_544 3.156(3) ?
Sn4 I15 . . 3.159(4) ?
Sn5 I4 . 4_445 3.150(3) ?
Sn5 I7 . 4_545 3.155(3) ?
Sn5 I8 . 4_444 3.109(4) ?
Sn5 I9 . . 3.243(3) ?
Sn5 I12 . . 3.229(3) ?
Sn5 I15 . . 3.094(4) ?
Sn6 I2 . 1_455 3.158(4) ?
Sn6 I7 . . 3.218(2) ?
Sn6 I7 . 2_555 3.218(2) ?
Sn6 I11 . . 3.114(5) ?
Sn6 I13 . . 3.156(4) ?
Sn6 I14 . 1_554 3.182(4) ?
I16 N3 . 1_455 3.409(11) ?
I16 N3 . 2_455 3.409(11) ?
I1 N1 . . 3.965(15) ?
I1 N1 . 2_555 3.965(15) ?
I2 N1 . 1_554 4.080(15) ?
I2 N1 . 2_554 4.080(15) ?
I5 N1 . 1_554 4.052(14) ?
I5 N1 . 2_554 4.052(14) ?
I6 N3 . 1_456 3.503(13) ?
I7 N2 . 2_454 4.151(14) ?
I7 N3 . 1_455 3.762(13) ?
I8 N4 . . 4.174(11) ?
I8 N2 . 2_555 3.917(15) ?
I9 N1 . 2_554 3.731(14) ?
I10 N4 . . 3.711(12) ?
I10 N1 . 2_554 3.414(13) ?
I11 N4 . 1_454 4.081(12) ?
I11 N4 . 2_454 4.081(12) ?
I13 N4 . 1_455 3.786(10) ?
I13 N4 . 2_455 3.786(10) ?
I13 N3 . 1_455 4.030(12) ?
I13 N3 . 2_455 4.030(12) ?
I14 N3 . 1_456 3.785(10) ?
I14 N3 . 2_456 3.785(10) ?
I15 N1 . 2_554 3.828(16) ?
C4 N2 . . 1.33(2) ?
C4 C5 . . 1.33(2) ?
C4 H1c4 . . 0.96 ?
N4 C10 . . 1.330(15) ?
N4 C9 . . 1.330(17) ?
N4 H1n4 . . 0.87 ?
N2 C3 . . 1.33(2) ?
N2 H1n2 . . 0.87 ?
C10 C11 . . 1.330(16) ?
C10 H1c10 . . 0.96 ?
C7 N3 . . 1.500(14) ?
C7 C8 . . 1.501(17) ?
C7 H1c7 . . 0.96 ?
C7 H2c7 . . 0.96 ?
C1 N1 . . 1.500(17) ?
C1 C2 . . 1.50(2) ?
C1 H1c1 . . 0.96 ?
C1 H2c1 . . 0.96 ?
N3 H1n3 . . 0.87 ?
N3 H2n3 . . 0.87 ?
N3 H3n3 . . 0.87 ?
N1 H1n1 . . 0.87 ?
N1 H2n1 . . 0.87 ?
N1 H3n1 . . 0.87 ?
C6 C5 . . 1.33(3) ?
C6 C2 . . 1.33(3) ?
C6 H1c6 . . 0.96 ?
C12 C11 . . 1.33(2) ?
C12 C8 . . 1.33(2) ?
C12 H1c12 . . 0.96 ?
C5 H1c5 . . 0.96 ?
C11 H1c11 . . 0.96 ?
C9 C8 . . 1.330(19) ?
C9 H1c9 . . 0.96 ?
C3 C2 . . 1.33(3) ?
C3 H1c3 . . 0.96 ?

loop_
_geom_hbond_atom_site_label_D
_geom_hbond_atom_site_label_H
_geom_hbond_atom_site_label_A
_geom_hbond_site_symmetry_D
_geom_hbond_site_symmetry_H
_geom_hbond_site_symmetry_A
_geom_hbond_distance_DH
_geom_hbond_distance_HA
_geom_hbond_distance_DA
_geom_hbond_angle_DHA
_geom_hbond_publ_flag
N3 H1n3 C9 . . . 0.87 2.33 2.729(19) 108.12 ?
N1 H1n1 I9 . . 2_556 0.87 2.43 3.288(14) 170.17 ?

loop_
_geom_torsion_atom_site_label_1
_geom_torsion_atom_site_label_2
_geom_torsion_atom_site_label_3
_geom_torsion_atom_site_label_4
_geom_torsion_site_symmetry_1
_geom_torsion_site_symmetry_2
_geom_torsion_site_symmetry_3
_geom_torsion_site_symmetry_4
_geom_torsion
_geom_torsion_publ_flag
? ? ? ? ? ? ? ? ? ?

loop_
_restr_angle_atom_site_label_1
_restr_angle_site_symmetry_1
_restr_angle_atom_site_label_2
_restr_angle_site_symmetry_2
_restr_angle_atom_site_label_3
_restr_angle_site_symmetry_3
_restr_angle_target
_restr_angle_target_weight_param
N1 . C1 . C2 . 109.47 0.01
N3 . C7 . C8 . 109.47 0.01

loop_
_restr_distance_atom_site_label_1
_restr_distance_site_symmetry_1
_restr_distance_atom_site_label_2
_restr_distance_site_symmetry_2
_restr_distance_target
_restr_distance_target_weight_param
N1 . C1 . 1.5 0.001
C1 . C2 . 1.5 0.001
N3 . C7 . 1.5 0.001
C7 . C8 . 1.5 0.001
C2 . C3 . 1.33 0.001
C3 . N2 . 1.33 0.001
N2 . C4 . 1.33 0.001
C4 . C5 . 1.33 0.001
C5 . C6 . 1.33 0.001
C6 . C2 . 1.33 0.001
C8 . C9 . 1.33 0.001
C9 . N4 . 1.33 0.001
N4 . C10 . 1.33 0.001
C10 . C11 . 1.33 0.001
C11 . C12 . 1.33 0.001
C12 . C8 . 1.33 0.001

loop_
_restr_equal_angle_atom_site_label_1
_restr_equal_angle_site_symmetry_1
_restr_equal_angle_atom_site_label_2
_restr_equal_angle_site_symmetry_2
_restr_equal_angle_atom_site_label_3
_restr_equal_angle_site_symmetry_3
_restr_equal_angle_class_class_id
_restr_equal_angle_class_target_weight_param
? ? ? ? ? ? ? ?

loop_
_restr_equal_distance_atom_site_label_1
_restr_equal_distance_site_symmetry_1
_restr_equal_distance_atom_site_label_2
_restr_equal_distance_site_symmetry_2
_restr_equal_distance_class_class_id
_restr_equal_distance_class_target_weight_param
? ? ? ? ? ?

loop_
_restr_equal_torsion_atom_site_label_1
_restr_equal_torsion_site_symmetry_1
_restr_equal_torsion_atom_site_label_2
_restr_equal_torsion_site_symmetry_2
_restr_equal_torsion_atom_site_label_3
_restr_equal_torsion_site_symmetry_3
_restr_equal_torsion_atom_site_label_4
_restr_equal_torsion_site_symmetry_4
_restr_equal_torsion_class_class_id
_restr_equal_torsion_class_target_weight_param
? ? ? ? ? ? ? ? ? ?

loop_
_restr_torsion_atom_site_label_1
_restr_torsion_site_symmetry_1
_restr_torsion_atom_site_label_2
_restr_torsion_site_symmetry_2
_restr_torsion_atom_site_label_3
_restr_torsion_site_symmetry_3
_restr_torsion_atom_site_label_4
_restr_torsion_site_symmetry_4
_restr_torsion_angle_target
_restr_torsion_weight_param
? ? ? ? ? ? ? ? ? ?

loop_
_twin_individual_id
_twin_individual_mass_fraction_refined
_twin_individual_twin_matrix_11
_twin_individual_twin_matrix_12
_twin_individual_twin_matrix_13
_twin_individual_twin_matrix_21
_twin_individual_twin_matrix_22
_twin_individual_twin_matrix_23
_twin_individual_twin_matrix_31
_twin_individual_twin_matrix_32
_twin_individual_twin_matrix_33
1 0.56(11) 1 0 0 0 1 0 0 0 1
2 0.44(11) -1 0 0 0 -1 0 0 0 -1

loop_
_jana_atom_site_adp_c_label
_jana_atom_site_adp_c_type_symbol
_jana_atom_site_adp_c_111
_jana_atom_site_adp_c_112
_jana_atom_site_adp_c_113
_jana_atom_site_adp_c_122
_jana_atom_site_adp_c_123
_jana_atom_site_adp_c_133
_jana_atom_site_adp_c_222
_jana_atom_site_adp_c_223
_jana_atom_site_adp_c_233
_jana_atom_site_adp_c_333
? ? ? ? ? ? ? ? ? ? ? ?

loop_
_jana_atom_site_adp_d_label
_jana_atom_site_adp_d_type_symbol
_jana_atom_site_adp_d_1111
_jana_atom_site_adp_d_1112
_jana_atom_site_adp_d_1113
_jana_atom_site_adp_d_1122
_jana_atom_site_adp_d_1123
_jana_atom_site_adp_d_1133
_jana_atom_site_adp_d_1222
_jana_atom_site_adp_d_1223
_jana_atom_site_adp_d_1233
_jana_atom_site_adp_d_1333
_jana_atom_site_adp_d_2222
_jana_atom_site_adp_d_2223
_jana_atom_site_adp_d_2233
_jana_atom_site_adp_d_2333
_jana_atom_site_adp_d_3333
? ? ? ? ? ? ? ? ? ? ? ? ? ? ? ? ?

loop_
_jana_atom_site_adp_e_label
_jana_atom_site_adp_e_type_symbol
_jana_atom_site_adp_e_11111
_jana_atom_site_adp_e_11112
_jana_atom_site_adp_e_11113
_jana_atom_site_adp_e_11122
_jana_atom_site_adp_e_11123
_jana_atom_site_adp_e_11133
_jana_atom_site_adp_e_11222
_jana_atom_site_adp_e_11223
_jana_atom_site_adp_e_11233
_jana_atom_site_adp_e_11333
_jana_atom_site_adp_e_12222
_jana_atom_site_adp_e_12223
_jana_atom_site_adp_e_12233
_jana_atom_site_adp_e_12333
_jana_atom_site_adp_e_13333
_jana_atom_site_adp_e_22222
_jana_atom_site_adp_e_22223
_jana_atom_site_adp_e_22233
_jana_atom_site_adp_e_22333
_jana_atom_site_adp_e_23333
_jana_atom_site_adp_e_33333
? ? ? ? ? ? ? ? ? ? ? ? ? ? ? ? ? ? ? ? ? ? ?

loop_
_jana_atom_site_adp_f_label
_jana_atom_site_adp_f_type_symbol
_jana_atom_site_adp_f_111111
_jana_atom_site_adp_f_111112
_jana_atom_site_adp_f_111113
_jana_atom_site_adp_f_111122
_jana_atom_site_adp_f_111123
_jana_atom_site_adp_f_111133
_jana_atom_site_adp_f_111222
_jana_atom_site_adp_f_111223
_jana_atom_site_adp_f_111233
_jana_atom_site_adp_f_111333
_jana_atom_site_adp_f_112222
_jana_atom_site_adp_f_112223
_jana_atom_site_adp_f_112233
_jana_atom_site_adp_f_112333
_jana_atom_site_adp_f_113333
_jana_atom_site_adp_f_122222
_jana_atom_site_adp_f_122223
_jana_atom_site_adp_f_122233
_jana_atom_site_adp_f_122333
_jana_atom_site_adp_f_123333
_jana_atom_site_adp_f_133333
_jana_atom_site_adp_f_222222
_jana_atom_site_adp_f_222223
_jana_atom_site_adp_f_222233
_jana_atom_site_adp_f_222333
_jana_atom_site_adp_f_223333
_jana_atom_site_adp_f_233333
_jana_atom_site_adp_f_333333
? ? ? ? ? ? ? ? ? ? ? ? ? ? ? ? ? ? ? ? ? ? ? ? ? ? ? ? ? ?
